data_7030358
loop_
_publ_author_name
'Ahmed, Sohail'
'Mansoor, Muhammad Adil'
'Mazhar, Muhammad'
'S\"ohnel, Tilo'
'Khaledi, Hamid'
'Basirun, Wan Jefrey'
'Arifin, Zainudin'
'Abubakar, Shahzad'
'Muhammad, Bakhtiar'

_publ_section_title
;
 Semiconducting composite oxide Y2CuO4-5CuO thin films for investigation
 of photoelectrochemical properties.
;
_journal_issue 22
_journal_name_full 'Dalton transactions (Cambridge, England : 2003)'
_journal_page_first 8523
_journal_page_last 8529
_journal_paper_doi 10.1039/c4dt00719k
_journal_volume 43
_journal_year 2014
_chemical_formula_moiety ' C81.40 H184.60 Cl1.40 Cu12 N12 O53.20 Y4, 6(H2 O)'
_chemical_formula_sum 'C81.4 H196.6 Cl1.4 Cu12 N12 O59.2 Y4'
_chemical_formula_weight 3458.99
_chemical_name_systematic
;
 ?
;
_space_group_crystal_system monoclinic
_space_group_IT_number 14
_space_group_name_Hall '-P 2ybc'
_space_group_name_H-M_alt 'P 1 21/c 1'
_symmetry_space_group_name_Hall '-P 2ybc'
_symmetry_space_group_name_H-M 'P 1 21/c 1'
_atom_sites_solution_hydrogens geom
_atom_sites_solution_primary direct
_atom_sites_solution_secondary difmap
_audit_creation_method SHELXL-2013
_cell_angle_alpha 90
_cell_angle_beta 105.863(3)
_cell_angle_gamma 90
_cell_formula_units_Z 2
_cell_length_a 22.3199(9)
_cell_length_b 13.7789(6)
_cell_length_c 23.2330(10)
_cell_measurement_reflns_used 6236
_cell_measurement_temperature 80(2)
_cell_measurement_theta_max 25.50
_cell_measurement_theta_min 2.24
_cell_volume 6873.1(5)
_computing_cell_refinement '<i>SAINT</i> (Bruker, 2008)'
_computing_data_collection '<i>APEX2</i> (Bruker, 2008)'
_computing_data_reduction '<i>SAINT</i> (Bruker, 2008)'
_computing_publication_material 'SHELXL-2013 (Sheldrick, 2013)'
_computing_structure_refinement 'SHELXL-2013 (Sheldrick, 2013)'
_computing_structure_solution 'SHELXS-97 (Sheldrick, 1990)'
_diffrn_ambient_temperature 80(2)
_diffrn_measured_fraction_theta_full 1.000
_diffrn_measured_fraction_theta_max 1.000
_diffrn_measurement_device_type 'Bruker SMART APEXII CCD'
_diffrn_measurement_method '\w and \f scans'
_diffrn_radiation_type MoK\a
_diffrn_radiation_wavelength 0.71073
_diffrn_reflns_av_R_equivalents 0.1033
_diffrn_reflns_av_unetI/netI 0.0648
_diffrn_reflns_Laue_measured_fraction_full 1.000
_diffrn_reflns_Laue_measured_fraction_max 1.000
_diffrn_reflns_limit_h_max 27
_diffrn_reflns_limit_h_min -27
_diffrn_reflns_limit_k_max 16
_diffrn_reflns_limit_k_min -16
_diffrn_reflns_limit_l_max 28
_diffrn_reflns_limit_l_min -28
_diffrn_reflns_number 113043
_diffrn_reflns_point_group_measured_fraction_full 1.000
_diffrn_reflns_point_group_measured_fraction_max 1.000
_diffrn_reflns_theta_full 25.242
_diffrn_reflns_theta_max 25.500
_diffrn_reflns_theta_min 1.756
_diffrn_source 'fine-focus sealed tube'
_exptl_absorpt_coefficient_mu 3.595
_exptl_absorpt_correction_T_max 0.785
_exptl_absorpt_correction_T_min 0.603
_exptl_absorpt_correction_type multi-scan
_exptl_absorpt_process_details '(<i>SADABS</i>; Bruker, 2004)'
_exptl_crystal_colour blue
_exptl_crystal_density_diffrn 1.671
_exptl_crystal_description prism
_exptl_crystal_F_000 3541
_exptl_crystal_size_max 0.140
_exptl_crystal_size_mid 0.120
_exptl_crystal_size_min 0.100
_refine_diff_density_max 1.127
_refine_diff_density_min -0.481
_refine_diff_density_rms 0.112
_refine_ls_extinction_method none
_refine_ls_goodness_of_fit_ref 1.038
_refine_ls_hydrogen_treatment refxyz
_refine_ls_matrix_type full
_refine_ls_number_parameters 847
_refine_ls_number_reflns 12795
_refine_ls_number_restraints 67
_refine_ls_restrained_S_all 1.038
_refine_ls_R_factor_all 0.0761
_refine_ls_R_factor_gt 0.0393
_refine_ls_shift/su_max 0.001
_refine_ls_shift/su_mean 0.000
_refine_ls_structure_factor_coef Fsqd
_refine_ls_weighting_details
;
 w=1/[\s^2^(Fo^2^)+(0.0323P)^2^+10.8618P]
 where P=(Fo^2^+2Fc^2^)/3
;
_refine_ls_weighting_scheme calc
_refine_ls_wR_factor_gt 0.0787
_refine_ls_wR_factor_ref 0.0905
_reflns_Friedel_coverage 0.000
_reflns_number_gt 8979
_reflns_number_total 12795
_reflns_threshold_expression 'I > 2\s(I)'
_cod_data_source_file c4dt00719k2.cif
_cod_data_source_block ycuo2
_cod_depositor_comments 'Adding full bibliography for 7030358.cif.'
_cod_original_formula_sum ' C81.40 H196.60 Cl1.40 Cu12 N12 O59.20 Y4'
_cod_database_code 7030358
_shelx_space_group_comment
;
The symmetry employed for this shelxl refinement is uniquely defined
by the following loop, which should always be used as a source of
symmetry information in preference to the above space-group names.
They are only intended as comments.
;
_shelx_estimated_absorpt_t_min 0.633
_shelx_estimated_absorpt_t_max 0.715
_shelxl_version_number 2013-2

loop_
_space_group_symop_operation_xyz
'x, y, z'
'-x, y+1/2, -z+1/2'
'-x, -y, -z'
'x, -y-1/2, z-1/2'

loop_
_atom_site_label
_atom_site_type_symbol
_atom_site_fract_x
_atom_site_fract_y
_atom_site_fract_z
_atom_site_U_iso_or_equiv
_atom_site_adp_type
_atom_site_occupancy
_atom_site_site_symmetry_order
_atom_site_calc_flag
_atom_site_refinement_flags_posn
_atom_site_refinement_flags_adp
_atom_site_refinement_flags_occupancy
_atom_site_disorder_assembly
_atom_site_disorder_group
Y1 Y 0.70324(2) -0.05298(3) 0.74638(2) 0.01558(11) Uani 1 1 d . . . . .
Y2 Y 0.74484(2) 0.19072(3) 0.82711(2) 0.01631(11) Uani 1 1 d . . . . .
Cu1 Cu 0.68420(3) -0.05233(4) 0.59643(3) 0.02260(14) Uani 1 1 d . . . . .
Cu2 Cu 0.82165(2) -0.09478(4) 0.68692(3) 0.01854(13) Uani 1 1 d . . . . .
Cu3 Cu 0.80328(2) -0.01880(4) 0.89322(3) 0.01849(13) Uani 1 1 d . . . . .
Cu4 Cu 0.88750(2) 0.29026(4) 0.83751(3) 0.01757(13) Uani 1 1 d . . . . .
Cu5 Cu 0.76672(2) 0.34092(4) 0.72141(3) 0.01913(14) Uani 1 1 d . . . . .
Cu6 Cu 0.59405(2) 0.11404(4) 0.73490(3) 0.02439(15) Uani 1 1 d . . . . .
Cl1 Cl 0.55450(10) 0.20473(16) 0.65027(10) 0.0311(5) Uani 0.7 1 d . . P A 1
C46 C 0.5418(9) 0.2153(11) 0.6421(7) 0.0311(5) Uani 0.3 1 d D . P A 2
C47 C 0.5076(8) 0.3003(13) 0.6020(9) 0.056(6) Uani 0.3 1 d D . P A 2
H47A H 0.4626 0.2886 0.5908 0.084 Uiso 0.3 1 calc R U P A 2
H47B H 0.5219 0.3043 0.5658 0.084 Uiso 0.3 1 calc R U P A 2
H47C H 0.5168 0.3615 0.6242 0.084 Uiso 0.3 1 calc R U P A 2
O30 O 0.5634(5) 0.2331(8) 0.6946(6) 0.036(3) Uani 0.3 1 d D . P A 2
O31 O 0.5431(6) 0.1345(9) 0.6165(6) 0.045(3) Uani 0.3 1 d D . P A 2
O1 O 0.63783(13) -0.0775(2) 0.65375(14) 0.0223(7) Uani 1 1 d . . . . .
O2 O 0.63607(17) 0.1013(3) 0.56459(18) 0.0370(9) Uani 1 1 d D . . . .
H2D H 0.6650(18) 0.135(3) 0.585(2) 0.044 Uiso 1 1 d D U . . .
H2E H 0.6063(18) 0.109(4) 0.580(2) 0.044 Uiso 1 1 d D U . . .
O3 O 0.73769(15) -0.0398(2) 0.54131(15) 0.0279(8) Uani 1 1 d . . . . .
O4 O 0.78513(14) -0.1667(2) 0.59249(15) 0.0261(8) Uani 1 1 d . . . . .
O5 O 0.74946(14) -0.0060(2) 0.66729(14) 0.0191(7) Uani 1 1 d D . . . .
H5 H 0.758(2) 0.0493(18) 0.659(2) 0.023 Uiso 1 1 d D U . . .
O6 O 0.77301(13) -0.1609(2) 0.73114(14) 0.0197(7) Uani 1 1 d . . . . .
O7 O 0.87810(14) -0.0103(2) 0.65696(15) 0.0237(8) Uani 1 1 d . . . . .
O8 O 0.87979(14) 0.0731(2) 0.73894(16) 0.0269(8) Uani 1 1 d . . . . .
O9 O 0.80006(14) 0.3213(2) 0.65173(15) 0.0250(8) Uani 1 1 d . . . . .
O10 O 0.73533(15) 0.1959(2) 0.63975(15) 0.0266(8) Uani 1 1 d . . . . .
O11 O 0.84674(14) 0.4543(2) 0.76438(14) 0.0224(7) Uani 1 1 d . . . . .
O12 O 0.92796(13) 0.3534(2) 0.78231(14) 0.0214(7) Uani 1 1 d . . . . .
O13 O 0.95053(15) 0.1565(2) 0.84209(16) 0.0258(8) Uani 1 1 d D . . . .
H13D H 0.9265(19) 0.134(3) 0.8107(15) 0.031 Uiso 1 1 d D U . . .
H13E H 0.946(2) 0.119(3) 0.8684(17) 0.031 Uiso 1 1 d D U . . .
O14 O 0.83618(13) 0.2455(2) 0.88602(13) 0.0203(7) Uani 1 1 d . . . . .
O15 O 0.81639(13) 0.2379(2) 0.77091(14) 0.0177(7) Uani 1 1 d D . . . .
H15 H 0.829(2) 0.195(2) 0.7523(18) 0.021 Uiso 1 1 d D U . . .
O16 O 0.72123(13) 0.3373(2) 0.78016(15) 0.0225(7) Uani 1 1 d . . . . .
O17 O 0.70812(14) 0.2814(2) 0.90087(15) 0.0241(8) Uani 1 1 d . . . . .
O18 O 0.63440(14) 0.2107(2) 0.83060(15) 0.0249(8) Uani 1 1 d . . . . .
O19 O 0.78867(13) 0.0334(2) 0.81171(14) 0.0173(7) Uani 1 1 d D . . . .
H19 H 0.8192(15) 0.034(3) 0.7977(19) 0.021 Uiso 1 1 d D U . . .
O20 O 0.74020(14) 0.0755(2) 0.89503(14) 0.0219(7) Uani 1 1 d . . . . .
O21 O 0.87634(13) -0.1014(2) 0.89784(14) 0.0221(7) Uani 1 1 d . . . . .
O22 O 0.92290(15) 0.0383(2) 0.92842(15) 0.0270(8) Uani 1 1 d . . . . .
O23 O 0.72521(13) -0.1395(2) 0.84157(14) 0.0209(7) Uani 1 1 d . . . . .
O24 O 0.65753(13) -0.2075(2) 0.76452(15) 0.0214(7) Uani 1 1 d . . . . .
O25 O 0.62046(13) -0.0040(2) 0.77845(14) 0.0210(7) Uani 1 1 d . . . . .
O26 O 0.68143(14) 0.1207(2) 0.73651(14) 0.0185(7) Uani 1 1 d D . . . .
H26 H 0.687(2) 0.148(3) 0.7076(14) 0.022 Uiso 1 1 d D U . . .
N1 N 0.61482(19) -0.1270(3) 0.5370(2) 0.0365(11) Uani 1 1 d . . . . .
N2 N 0.51114(17) 0.0895(3) 0.7527(2) 0.0278(10) Uani 1 1 d . . . . .
N3 N 0.79662(17) -0.0575(3) 0.97679(18) 0.0243(9) Uani 1 1 d . . . . .
N4 N 0.94149(17) 0.3537(3) 0.91519(18) 0.0248(9) Uani 1 1 d . . . . .
N5 N 0.70685(17) 0.4484(3) 0.68196(18) 0.0236(9) Uani 1 1 d . . . . .
N6 N 0.88588(17) -0.2000(3) 0.71762(18) 0.0227(9) Uani 1 1 d . . . . .
C1 C 0.5961(3) -0.0834(5) 0.4762(3) 0.0545(17) Uani 1 1 d . . . . .
H1A H 0.5604 -0.1191 0.4512 0.082 Uiso 1 1 calc R U . . .
H1B H 0.6310 -0.0870 0.4583 0.082 Uiso 1 1 calc R U . . .
H1C H 0.5845 -0.0153 0.4791 0.082 Uiso 1 1 calc R U . . .
C2 C 0.6364(3) -0.2278(4) 0.5326(3) 0.0530(17) Uani 1 1 d . . . . .
H2A H 0.6499 -0.2566 0.5726 0.080 Uiso 1 1 calc R U . . .
H2B H 0.6713 -0.2273 0.5146 0.080 Uiso 1 1 calc R U . . .
H2C H 0.6021 -0.2663 0.5075 0.080 Uiso 1 1 calc R U . . .
C3 C 0.5625(2) -0.1206(5) 0.5641(3) 0.0467(16) Uani 1 1 d . . . . .
H3A H 0.5308 -0.1701 0.5460 0.056 Uiso 1 1 calc R U . . .
H3B H 0.5428 -0.0558 0.5560 0.056 Uiso 1 1 calc R U . . .
C4 C 0.5855(2) -0.1370(4) 0.6309(2) 0.0388(14) Uani 1 1 d . . . . .
H4A H 0.5523 -0.1205 0.6501 0.047 Uiso 1 1 calc R U . . .
H4B H 0.5969 -0.2060 0.6394 0.047 Uiso 1 1 calc R U . . .
C5 C 0.8325(2) -0.0931(4) 0.5225(2) 0.0348(13) Uani 1 1 d . . . . .
H5A H 0.8651 -0.1414 0.5382 0.052 Uiso 1 1 calc R U . . .
H5B H 0.8507 -0.0279 0.5288 0.052 Uiso 1 1 calc R U . . .
H5C H 0.8143 -0.1040 0.4796 0.052 Uiso 1 1 calc R U . . .
C6 C 0.7822(2) -0.1023(4) 0.5549(2) 0.0268(12) Uani 1 1 d . . . . .
C7 C 0.9226(2) -0.2286(4) 0.6763(2) 0.0311(13) Uani 1 1 d . . . . .
H7A H 0.9491 -0.1743 0.6714 0.047 Uiso 1 1 calc R U . . .
H7B H 0.8943 -0.2458 0.6374 0.047 Uiso 1 1 calc R U . . .
H7C H 0.9487 -0.2847 0.6927 0.047 Uiso 1 1 calc R U . . .
C8 C 0.9281(2) -0.1676(4) 0.7749(2) 0.0340(13) Uani 1 1 d . . . . .
H8A H 0.9548 -0.2217 0.7938 0.051 Uiso 1 1 calc R U . . .
H8B H 0.9035 -0.1454 0.8015 0.051 Uiso 1 1 calc R U . . .
H8C H 0.9541 -0.1141 0.7676 0.051 Uiso 1 1 calc R U . . .
C9 C 0.8472(2) -0.2825(3) 0.7276(2) 0.0279(12) Uani 1 1 d . . . . .
H9A H 0.8743 -0.3326 0.7523 0.033 Uiso 1 1 calc R U . . .
H9B H 0.8253 -0.3121 0.6887 0.033 Uiso 1 1 calc R U . . .
C10 C 0.8000(2) -0.2473(3) 0.7591(2) 0.0274(12) Uani 1 1 d . . . . .
H10A H 0.7674 -0.2971 0.7564 0.033 Uiso 1 1 calc R U . . .
H10B H 0.8207 -0.2351 0.8019 0.033 Uiso 1 1 calc R U . . .
C11 C 0.9397(2) 0.1340(3) 0.6763(2) 0.0313(13) Uani 1 1 d . . . . .
H11A H 0.9301 0.1991 0.6883 0.047 Uiso 1 1 calc R U . . .
H11B H 0.9346 0.1328 0.6331 0.047 Uiso 1 1 calc R U . . .
H11C H 0.9828 0.1174 0.6975 0.047 Uiso 1 1 calc R U . . .
C12 C 0.8959(2) 0.0612(3) 0.6920(2) 0.0217(11) Uani 1 1 d . . . . .
C13 C 0.7950(3) 0.2143(4) 0.5697(2) 0.0352(13) Uani 1 1 d . . . . .
H13A H 0.7612 0.2273 0.5335 0.053 Uiso 1 1 calc R U . . .
H13B H 0.8044 0.1447 0.5723 0.053 Uiso 1 1 calc R U . . .
H13C H 0.8322 0.2506 0.5678 0.053 Uiso 1 1 calc R U . . .
C14 C 0.7755(2) 0.2457(3) 0.6238(2) 0.0242(11) Uani 1 1 d . . . . .
C15 C 0.9188(2) 0.4685(4) 0.7048(2) 0.0299(12) Uani 1 1 d . . . . .
H15A H 0.8883 0.5160 0.6830 0.045 Uiso 1 1 calc R U . . .
H15B H 0.9246 0.4179 0.6772 0.045 Uiso 1 1 calc R U . . .
H15C H 0.9586 0.5011 0.7225 0.045 Uiso 1 1 calc R U . . .
C16 C 0.8957(2) 0.4232(3) 0.7538(2) 0.0207(11) Uani 1 1 d . . . . .
C17 C 0.7366(2) 0.5267(4) 0.6562(3) 0.0335(13) Uani 1 1 d . . . . .
H17A H 0.7509 0.5009 0.6230 0.050 Uiso 1 1 calc R U . . .
H17B H 0.7722 0.5524 0.6871 0.050 Uiso 1 1 calc R U . . .
H17C H 0.7063 0.5788 0.6416 0.050 Uiso 1 1 calc R U . . .
C18 C 0.6545(2) 0.4075(4) 0.6342(3) 0.0374(14) Uani 1 1 d . . . . .
H18A H 0.6236 0.4584 0.6187 0.056 Uiso 1 1 calc R U . . .
H18B H 0.6350 0.3545 0.6507 0.056 Uiso 1 1 calc R U . . .
H18C H 0.6703 0.3825 0.6017 0.056 Uiso 1 1 calc R U . . .
C19 C 0.6850(2) 0.4872(3) 0.7324(2) 0.0292(12) Uani 1 1 d . . . . .
H19A H 0.6470 0.5267 0.7167 0.035 Uiso 1 1 calc R U . . .
H19B H 0.7175 0.5291 0.7580 0.035 Uiso 1 1 calc R U . . .
C20 C 0.6710(2) 0.4034(3) 0.7687(2) 0.0291(12) Uani 1 1 d . . . . .
H20A H 0.6652 0.4277 0.8069 0.035 Uiso 1 1 calc R U . . .
H20B H 0.6321 0.3707 0.7464 0.035 Uiso 1 1 calc R U . . .
C21 C 0.9944(2) 0.2891(4) 0.9464(2) 0.0336(13) Uani 1 1 d . . . . .
H21A H 1.0168 0.3184 0.9847 0.050 Uiso 1 1 calc R U . . .
H21B H 1.0229 0.2811 0.9213 0.050 Uiso 1 1 calc R U . . .
H21C H 0.9781 0.2255 0.9536 0.050 Uiso 1 1 calc R U . . .
C22 C 0.9675(2) 0.4490(4) 0.9062(2) 0.0353(13) Uani 1 1 d . . . . .
H22A H 0.9337 0.4922 0.8852 0.053 Uiso 1 1 calc R U . . .
H22B H 0.9971 0.4410 0.8823 0.053 Uiso 1 1 calc R U . . .
H22C H 0.9888 0.4771 0.9452 0.053 Uiso 1 1 calc R U . . .
C23 C 0.8975(2) 0.3620(4) 0.9520(2) 0.0305(12) Uani 1 1 d . . . . .
H23A H 0.8698 0.4184 0.9384 0.037 Uiso 1 1 calc R U . . .
H23B H 0.9208 0.3728 0.9943 0.037 Uiso 1 1 calc R U . . .
C24 C 0.8588(2) 0.2708(4) 0.9470(2) 0.0259(12) Uani 1 1 d . . . . .
H24A H 0.8846 0.2174 0.9694 0.031 Uiso 1 1 calc R U . . .
H24B H 0.8235 0.2820 0.9644 0.031 Uiso 1 1 calc R U . . .
C25 C 0.6031(2) 0.3104(4) 0.9025(3) 0.0408(15) Uani 1 1 d . . . . .
H25A H 0.5954 0.3771 0.8876 0.061 Uiso 1 1 calc R U . . .
H25B H 0.6184 0.3112 0.9462 0.061 Uiso 1 1 calc R U . . .
H25C H 0.5643 0.2732 0.8904 0.061 Uiso 1 1 calc R U . . .
C26 C 0.6511(2) 0.2640(3) 0.8767(2) 0.0254(12) Uani 1 1 d . . . . .
C27 C 0.8088(2) -0.1608(4) 0.9915(3) 0.0364(14) Uani 1 1 d . . . . .
H27A H 0.8530 -0.1748 0.9964 0.055 Uiso 1 1 calc R U . . .
H27B H 0.7833 -0.2008 0.9591 0.055 Uiso 1 1 calc R U . . .
H27C H 0.7984 -0.1756 1.0289 0.055 Uiso 1 1 calc R U . . .
C28 C 0.8377(2) 0.0034(4) 1.0230(2) 0.0395(14) Uani 1 1 d . . . . .
H28A H 0.8283 -0.0074 1.0614 0.059 Uiso 1 1 calc R U . . .
H28B H 0.8309 0.0718 1.0117 0.059 Uiso 1 1 calc R U . . .
H28C H 0.8812 -0.0138 1.0269 0.059 Uiso 1 1 calc R U . . .
C29 C 0.7292(2) -0.0359(3) 0.9701(2) 0.0276(12) Uani 1 1 d . . . . .
H29A H 0.7207 -0.0386 1.0098 0.033 Uiso 1 1 calc R U . . .
H29B H 0.7029 -0.0852 0.9440 0.033 Uiso 1 1 calc R U . . .
C30 C 0.7134(2) 0.0642(3) 0.9430(2) 0.0291(12) Uani 1 1 d . . . . .
H30A H 0.6677 0.0719 0.9285 0.035 Uiso 1 1 calc R U . . .
H30B H 0.7298 0.1145 0.9737 0.035 Uiso 1 1 calc R U . . .
C31 C 0.9877(2) -0.0978(4) 0.9246(2) 0.0316(13) Uani 1 1 d . . . . .
H31A H 1.0084 -0.0698 0.8963 0.047 Uiso 1 1 calc R U . . .
H31B H 0.9816 -0.1676 0.9171 0.047 Uiso 1 1 calc R U . . .
H31C H 1.0136 -0.0875 0.9656 0.047 Uiso 1 1 calc R U . . .
C32 C 0.9251(2) -0.0493(3) 0.9167(2) 0.0211(11) Uani 1 1 d . . . . .
C33 C 0.6819(2) -0.2926(4) 0.8577(2) 0.0314(13) Uani 1 1 d . . . . .
H33A H 0.7232 -0.3191 0.8773 0.047 Uiso 1 1 calc R U . . .
H33B H 0.6561 -0.3432 0.8332 0.047 Uiso 1 1 calc R U . . .
H33C H 0.6621 -0.2702 0.8881 0.047 Uiso 1 1 calc R U . . .
C34 C 0.6884(2) -0.2089(3) 0.8185(2) 0.0194(11) Uani 1 1 d . . . . .
C35 C 0.4699(2) 0.0328(4) 0.7037(3) 0.0370(14) Uani 1 1 d . . . . .
H35A H 0.4906 -0.0278 0.6982 0.056 Uiso 1 1 calc R U . . .
H35B H 0.4606 0.0707 0.6666 0.056 Uiso 1 1 calc R U . . .
H35C H 0.4310 0.0179 0.7137 0.056 Uiso 1 1 calc R U . . .
C36 C 0.4784(2) 0.1793(4) 0.7622(3) 0.0424(16) Uani 1 1 d . . . . .
H36A H 0.4403 0.1621 0.7730 0.064 Uiso 1 1 calc R U . . .
H36B H 0.4676 0.2177 0.7253 0.064 Uiso 1 1 calc R U . . .
H36C H 0.5057 0.2175 0.7945 0.064 Uiso 1 1 calc R U . . .
C37 C 0.5296(2) 0.0324(4) 0.8086(3) 0.0326(13) Uani 1 1 d . . . . .
H37A H 0.4924 0.0018 0.8162 0.039 Uiso 1 1 calc R U . . .
H37B H 0.5488 0.0757 0.8426 0.039 Uiso 1 1 calc R U . . .
C38 C 0.5761(2) -0.0456(4) 0.8030(3) 0.0310(13) Uani 1 1 d . . . . .
H38A H 0.5966 -0.0730 0.8429 0.037 Uiso 1 1 calc R U . . .
H38B H 0.5542 -0.0987 0.7769 0.037 Uiso 1 1 calc R U . . .
C39 C 0.5498(6) 0.3534(9) 0.5005(7) 0.043(2) Uani 0.3 1 d D U P B -1
H39A H 0.5475 0.3230 0.5380 0.064 Uiso 0.3 1 calc R U P B -1
H39B H 0.5935 0.3591 0.5003 0.064 Uiso 0.3 1 calc R U P B -1
H39C H 0.5273 0.3135 0.4666 0.064 Uiso 0.3 1 calc R U P B -1
C40 C 0.5216(5) 0.4503(6) 0.4955(5) 0.043(2) Uani 0.3 1 d DG U P B -1
C41 C 0.4798(5) 0.4730(7) 0.5282(5) 0.043(2) Uani 0.3 1 d DG U P B -1
H41 H 0.4693 0.4257 0.5536 0.051 Uiso 0.3 1 calc R U P B -1
C42 C 0.4532(5) 0.5649(8) 0.5236(5) 0.043(2) Uani 0.3 1 d G U P B -1
H42 H 0.4246 0.5805 0.5459 0.051 Uiso 0.3 1 calc R U P B -1
C43 C 0.4685(5) 0.6341(6) 0.4865(5) 0.043(2) Uani 0.3 1 d G U P B -1
H43 H 0.4504 0.6969 0.4833 0.051 Uiso 0.3 1 calc R U P B -1
C44 C 0.5104(5) 0.6114(7) 0.4538(5) 0.043(2) Uani 0.3 1 d G U P B -1
H44 H 0.5209 0.6586 0.4284 0.051 Uiso 0.3 1 calc R U P B -1
C45 C 0.5369(5) 0.5194(8) 0.4584(5) 0.043(2) Uani 0.3 1 d DG U P B -1
H45 H 0.5655 0.5039 0.4361 0.051 Uiso 0.3 1 calc R U P B -1
O27 O 0.0968(2) 0.3121(3) 0.0904(2) 0.0566(12) Uani 1 1 d D . . . .
H27D H 0.110(3) 0.253(2) 0.098(3) 0.068 Uiso 1 1 d D U . . .
H27E H 0.128(2) 0.351(4) 0.105(3) 0.068 Uiso 1 1 d D U . . .
O28 O 0.19273(19) 0.4478(3) 0.1434(2) 0.0437(10) Uani 1 1 d D . . . .
H28D H 0.182(3) 0.488(3) 0.167(2) 0.052 Uiso 1 1 d D U . . .
H28E H 0.216(2) 0.477(4) 0.125(2) 0.052 Uiso 1 1 d D U . . .
O29 O 0.2716(2) 0.5245(3) 0.07837(19) 0.0478(11) Uani 1 1 d D . . . .
H29D H 0.282(3) 0.5848(18) 0.079(3) 0.057 Uiso 1 1 d D U . . .
H29C H 0.263(3) 0.509(4) 0.0414(11) 0.057 Uiso 1 1 d D U . . .

loop_
_atom_site_aniso_label
_atom_site_aniso_U_11
_atom_site_aniso_U_22
_atom_site_aniso_U_33
_atom_site_aniso_U_23
_atom_site_aniso_U_13
_atom_site_aniso_U_12
Y1 0.0145(2) 0.0170(2) 0.0161(3) -0.0006(2) 0.00565(19) -0.00129(17)
Y2 0.0165(2) 0.0172(2) 0.0170(3) -0.0012(2) 0.0074(2) -0.00087(17)
Cu1 0.0240(3) 0.0274(3) 0.0164(3) -0.0009(3) 0.0055(3) -0.0009(2)
Cu2 0.0187(3) 0.0176(3) 0.0221(3) -0.0013(3) 0.0103(3) -0.0013(2)
Cu3 0.0197(3) 0.0192(3) 0.0173(3) 0.0011(3) 0.0062(3) 0.0000(2)
Cu4 0.0175(3) 0.0201(3) 0.0161(3) -0.0010(3) 0.0064(2) -0.0029(2)
Cu5 0.0207(3) 0.0189(3) 0.0196(3) 0.0006(3) 0.0087(3) -0.0002(2)
Cu6 0.0145(3) 0.0234(3) 0.0355(4) 0.0048(3) 0.0073(3) 0.0011(2)
Cl1 0.0224(11) 0.0337(11) 0.0345(13) 0.0103(10) 0.0033(10) 0.0015(8)
C46 0.0224(11) 0.0337(11) 0.0345(13) 0.0103(10) 0.0033(10) 0.0015(8)
C47 0.033(11) 0.067(15) 0.051(15) -0.001(12) -0.017(10) -0.005(10)
O30 0.023(6) 0.035(7) 0.052(10) -0.001(7) 0.013(7) -0.002(5)
O31 0.041(8) 0.052(8) 0.046(9) -0.007(8) 0.018(7) 0.001(6)
O1 0.0199(16) 0.0281(18) 0.0171(19) -0.0009(15) 0.0019(15) -0.0064(13)
O2 0.036(2) 0.042(2) 0.032(2) 0.000(2) 0.0056(19) -0.0029(18)
O3 0.0349(19) 0.0303(19) 0.021(2) 0.0041(16) 0.0127(17) 0.0002(16)
O4 0.0305(19) 0.0239(18) 0.025(2) -0.0058(17) 0.0095(17) -0.0034(14)
O5 0.0225(17) 0.0163(16) 0.0199(19) 0.0035(15) 0.0083(15) -0.0027(13)
O6 0.0198(16) 0.0169(16) 0.025(2) 0.0034(15) 0.0103(15) 0.0008(13)
O7 0.0274(18) 0.0203(17) 0.028(2) -0.0074(16) 0.0151(16) -0.0047(14)
O8 0.0276(18) 0.0255(18) 0.032(2) -0.0100(16) 0.0151(17) -0.0046(14)
O9 0.0319(18) 0.0238(18) 0.023(2) -0.0002(16) 0.0130(16) -0.0025(15)
O10 0.0336(19) 0.0245(18) 0.024(2) 0.0005(16) 0.0113(17) -0.0043(15)
O11 0.0214(17) 0.0220(17) 0.025(2) -0.0038(15) 0.0077(15) -0.0028(13)
O12 0.0184(16) 0.0254(18) 0.0207(19) 0.0011(16) 0.0057(15) -0.0027(14)
O13 0.0239(18) 0.0246(19) 0.029(2) 0.0034(17) 0.0079(17) -0.0016(15)
O14 0.0186(16) 0.0291(18) 0.0129(19) -0.0016(15) 0.0040(15) -0.0042(13)
O15 0.0200(16) 0.0174(17) 0.0176(19) -0.0017(14) 0.0085(15) 0.0011(13)
O16 0.0219(17) 0.0205(17) 0.028(2) 0.0043(15) 0.0118(16) 0.0059(13)
O17 0.0257(18) 0.0242(17) 0.025(2) -0.0059(16) 0.0119(16) -0.0029(14)
O18 0.0213(17) 0.0272(18) 0.028(2) -0.0041(17) 0.0101(16) 0.0003(14)
O19 0.0146(16) 0.0183(16) 0.0207(19) 0.0010(14) 0.0075(14) -0.0002(13)
O20 0.0249(17) 0.0236(17) 0.023(2) 0.0026(15) 0.0164(16) 0.0003(13)
O21 0.0201(17) 0.0236(17) 0.022(2) -0.0009(15) 0.0042(15) -0.0023(14)
O22 0.0305(19) 0.0228(19) 0.027(2) 0.0005(16) 0.0066(17) -0.0042(14)
O23 0.0206(16) 0.0204(16) 0.022(2) -0.0015(15) 0.0072(15) -0.0017(13)
O24 0.0186(16) 0.0224(17) 0.024(2) 0.0011(16) 0.0074(16) -0.0028(13)
O25 0.0186(16) 0.0231(17) 0.024(2) 0.0034(15) 0.0107(15) 0.0002(13)
O26 0.0207(16) 0.0204(17) 0.0153(19) 0.0010(15) 0.0062(15) -0.0010(13)
N1 0.033(2) 0.048(3) 0.027(3) -0.008(2) 0.006(2) -0.004(2)
N2 0.016(2) 0.026(2) 0.042(3) -0.001(2) 0.009(2) 0.0004(17)
N3 0.026(2) 0.028(2) 0.020(2) 0.005(2) 0.0073(19) -0.0014(18)
N4 0.022(2) 0.033(2) 0.021(2) -0.005(2) 0.0081(19) -0.0067(18)
N5 0.024(2) 0.026(2) 0.021(2) 0.0048(19) 0.0069(19) -0.0022(17)
N6 0.020(2) 0.022(2) 0.029(3) -0.0029(19) 0.0117(19) 0.0011(16)
C1 0.051(4) 0.081(5) 0.024(4) -0.006(4) -0.003(3) -0.008(3)
C2 0.055(4) 0.044(4) 0.058(5) -0.021(3) 0.012(4) -0.012(3)
C3 0.031(3) 0.074(4) 0.032(4) -0.017(3) 0.004(3) -0.016(3)
C4 0.029(3) 0.057(4) 0.030(3) -0.008(3) 0.007(3) -0.019(3)
C5 0.041(3) 0.038(3) 0.030(3) 0.000(3) 0.018(3) 0.002(3)
C6 0.031(3) 0.027(3) 0.023(3) -0.012(3) 0.008(2) -0.003(2)
C7 0.029(3) 0.030(3) 0.042(4) -0.008(3) 0.023(3) 0.003(2)
C8 0.027(3) 0.036(3) 0.035(3) -0.007(3) 0.002(3) 0.008(2)
C9 0.031(3) 0.015(2) 0.041(4) 0.004(2) 0.015(3) 0.003(2)
C10 0.029(3) 0.023(3) 0.034(3) 0.003(2) 0.014(3) 0.004(2)
C11 0.029(3) 0.029(3) 0.039(4) 0.000(3) 0.014(3) -0.009(2)
C12 0.018(2) 0.020(2) 0.029(3) 0.002(2) 0.010(2) 0.0037(19)
C13 0.050(3) 0.033(3) 0.026(3) -0.004(3) 0.016(3) -0.003(3)
C14 0.033(3) 0.021(3) 0.017(3) 0.006(2) 0.004(2) 0.009(2)
C15 0.030(3) 0.031(3) 0.032(3) 0.009(3) 0.013(3) 0.002(2)
C16 0.022(2) 0.021(3) 0.019(3) -0.008(2) 0.004(2) -0.006(2)
C17 0.037(3) 0.029(3) 0.038(4) 0.011(3) 0.016(3) 0.003(2)
C18 0.027(3) 0.040(3) 0.041(4) 0.005(3) 0.001(3) 0.000(2)
C19 0.033(3) 0.023(3) 0.036(3) -0.001(2) 0.017(3) 0.006(2)
C20 0.028(3) 0.030(3) 0.034(3) 0.005(3) 0.017(3) 0.011(2)
C21 0.024(3) 0.044(3) 0.030(3) 0.002(3) 0.004(3) -0.002(2)
C22 0.040(3) 0.036(3) 0.028(3) -0.010(3) 0.008(3) -0.017(3)
C23 0.030(3) 0.044(3) 0.018(3) -0.011(3) 0.009(2) -0.006(2)
C24 0.023(3) 0.038(3) 0.018(3) -0.003(2) 0.007(2) -0.006(2)
C25 0.035(3) 0.049(3) 0.044(4) -0.013(3) 0.020(3) 0.006(3)
C26 0.032(3) 0.019(2) 0.030(3) 0.005(2) 0.017(3) 0.002(2)
C27 0.041(3) 0.037(3) 0.034(3) 0.017(3) 0.015(3) 0.004(2)
C28 0.044(3) 0.054(4) 0.020(3) -0.004(3) 0.007(3) -0.019(3)
C29 0.033(3) 0.032(3) 0.022(3) 0.008(2) 0.014(2) -0.002(2)
C30 0.034(3) 0.030(3) 0.029(3) 0.004(2) 0.020(3) 0.006(2)
C31 0.023(3) 0.038(3) 0.031(3) -0.003(3) 0.003(2) -0.001(2)
C32 0.025(3) 0.027(3) 0.010(3) 0.005(2) 0.004(2) -0.001(2)
C33 0.031(3) 0.032(3) 0.029(3) 0.005(3) 0.006(3) -0.008(2)
C34 0.015(2) 0.022(2) 0.024(3) 0.001(2) 0.009(2) 0.0005(19)
C35 0.019(3) 0.038(3) 0.053(4) -0.003(3) 0.008(3) -0.008(2)
C36 0.021(3) 0.036(3) 0.071(5) -0.006(3) 0.014(3) 0.006(2)
C37 0.025(3) 0.036(3) 0.043(4) -0.004(3) 0.020(3) -0.001(2)
C38 0.027(3) 0.031(3) 0.042(4) 0.007(3) 0.021(3) 0.000(2)
C39 0.036(3) 0.053(3) 0.036(4) -0.013(3) 0.004(3) -0.007(3)
C40 0.036(3) 0.053(3) 0.036(4) -0.013(3) 0.004(3) -0.007(3)
C41 0.036(3) 0.053(3) 0.036(4) -0.013(3) 0.004(3) -0.007(3)
C42 0.036(3) 0.053(3) 0.036(4) -0.013(3) 0.004(3) -0.007(3)
C43 0.036(3) 0.053(3) 0.036(4) -0.013(3) 0.004(3) -0.007(3)
C44 0.036(3) 0.053(3) 0.036(4) -0.013(3) 0.004(3) -0.007(3)
C45 0.036(3) 0.053(3) 0.036(4) -0.013(3) 0.004(3) -0.007(3)
O27 0.055(3) 0.039(3) 0.063(3) 0.003(2) -0.005(3) 0.001(2)
O28 0.050(3) 0.042(2) 0.047(3) -0.009(2) 0.026(2) -0.0050(19)
O29 0.076(3) 0.035(2) 0.037(3) -0.009(2) 0.025(3) -0.017(2)

loop_
_atom_type_symbol
_atom_type_description
_atom_type_scat_dispersion_real
_atom_type_scat_dispersion_imag
_atom_type_scat_source
C C 0.0033 0.0016 'International Tables Vol C Tables 4.2.6.8 and 6.1.1.4'
H H 0.0000 0.0000 'International Tables Vol C Tables 4.2.6.8 and 6.1.1.4'
N N 0.0061 0.0033 'International Tables Vol C Tables 4.2.6.8 and 6.1.1.4'
O O 0.0106 0.0060 'International Tables Vol C Tables 4.2.6.8 and 6.1.1.4'
Cl Cl 0.1484 0.1585 'International Tables Vol C Tables 4.2.6.8 and 6.1.1.4'
Cu Cu 0.3201 1.2651 'International Tables Vol C Tables 4.2.6.8 and 6.1.1.4'
Y Y -2.7962 3.5667 'International Tables Vol C Tables 4.2.6.8 and 6.1.1.4'

loop_
_geom_angle_atom_site_label_1
_geom_angle_atom_site_label_2
_geom_angle_atom_site_label_3
_geom_angle
O6 Y1 O1 92.64(11)
O6 Y1 O25 155.01(11)
O1 Y1 O25 89.14(11)
O6 Y1 O19 87.86(10)
O1 Y1 O19 149.95(11)
O25 Y1 O19 102.81(11)
O6 Y1 O5 66.53(10)
O1 Y1 O5 67.58(10)
O25 Y1 O5 136.03(11)
O19 Y1 O5 85.29(10)
O6 Y1 O26 139.65(10)
O1 Y1 O26 89.80(11)
O25 Y1 O26 65.23(10)
O19 Y1 O26 71.17(10)
O5 Y1 O26 77.43(10)
O6 Y1 O23 81.01(10)
O1 Y1 O23 134.73(10)
O25 Y1 O23 80.10(10)
O19 Y1 O23 75.01(10)
O5 Y1 O23 142.57(10)
O26 Y1 O23 123.33(10)
O6 Y1 O24 77.95(10)
O1 Y1 O24 81.01(11)
O25 Y1 O24 77.73(10)
O19 Y1 O24 128.20(11)
O5 Y1 O24 130.22(10)
O26 Y1 O24 141.97(10)
O23 Y1 O24 53.77(10)
O14 Y2 O20 91.02(11)
O14 Y2 O16 92.66(11)
O20 Y2 O16 154.75(11)
O14 Y2 O26 152.65(11)
O20 Y2 O26 101.62(11)
O16 Y2 O26 86.15(11)
O14 Y2 O15 67.38(11)
O20 Y2 O15 136.93(10)
O16 Y2 O15 66.68(10)
O26 Y2 O15 87.28(10)
O14 Y2 O17 79.84(11)
O20 Y2 O17 77.34(10)
O16 Y2 O17 78.75(11)
O26 Y2 O17 126.38(10)
O15 Y2 O17 129.97(10)
O14 Y2 O19 93.09(10)
O20 Y2 O19 64.90(10)
O16 Y2 O19 139.67(11)
O26 Y2 O19 71.21(10)
O15 Y2 O19 78.99(10)
O17 Y2 O19 141.50(11)
O14 Y2 O18 132.78(11)
O20 Y2 O18 79.70(10)
O16 Y2 O18 79.51(10)
O26 Y2 O18 73.87(11)
O15 Y2 O18 142.31(11)
O17 Y2 O18 52.94(11)
O19 Y2 O18 122.63(10)
O1 Cu1 O5 84.00(12)
O1 Cu1 O3 173.39(14)
O5 Cu1 O3 94.18(13)
O1 Cu1 N1 85.73(15)
O5 Cu1 N1 166.03(16)
O3 Cu1 N1 94.95(16)
O1 Cu1 O2 95.27(13)
O5 Cu1 O2 97.89(13)
O3 Cu1 O2 91.27(13)
N1 Cu1 O2 92.47(16)
O6 Cu2 O5 82.66(12)
O6 Cu2 O7 167.87(14)
O5 Cu2 O7 96.45(12)
O6 Cu2 N6 85.48(14)
O5 Cu2 N6 168.13(14)
O7 Cu2 N6 95.02(14)
O6 Cu2 O4 101.43(12)
O5 Cu2 O4 89.59(12)
O7 Cu2 O4 90.65(12)
N6 Cu2 O4 93.35(14)
O20 Cu3 O21 171.80(13)
O20 Cu3 O19 81.06(12)
O21 Cu3 O19 100.42(13)
O20 Cu3 N3 84.96(14)
O21 Cu3 N3 94.08(14)
O19 Cu3 N3 165.25(13)
O14 Cu4 O12 169.58(13)
O14 Cu4 O15 82.23(12)
O12 Cu4 O15 93.62(12)
O14 Cu4 N4 85.54(14)
O12 Cu4 N4 96.92(14)
O15 Cu4 N4 164.95(13)
O14 Cu4 O13 99.84(12)
O12 Cu4 O13 90.03(12)
O15 Cu4 O13 95.25(12)
N4 Cu4 O13 95.44(14)
O16 Cu5 O15 83.56(12)
O16 Cu5 O9 166.81(14)
O15 Cu5 O9 95.84(13)
O16 Cu5 N5 85.95(14)
O15 Cu5 N5 169.49(14)
O9 Cu5 N5 94.51(14)
O16 Cu5 O11 101.66(12)
O15 Cu5 O11 89.42(12)
O9 Cu5 O11 91.50(12)
N5 Cu5 O11 92.10(13)
O30 Cu6 O25 175.9(4)
O30 Cu6 O26 101.1(3)
O25 Cu6 O26 82.40(12)
O30 Cu6 N2 91.0(3)
O25 Cu6 N2 85.27(14)
O26 Cu6 N2 165.80(15)
O25 Cu6 Cl1 154.65(11)
O26 Cu6 Cl1 98.05(11)
N2 Cu6 Cl1 96.10(13)
O30 C46 O31 126.8(15)
O30 C46 C47 116.5(14)
O31 C46 C47 116.7(14)
C46 C47 H47A 109.5
C46 C47 H47B 109.5
H47A C47 H47B 109.5
C46 C47 H47C 109.5
H47A C47 H47C 109.5
H47B C47 H47C 109.5
C46 O30 Cu6 108.0(10)
C4 O1 Cu1 113.0(3)
C4 O1 Y1 134.1(3)
Cu1 O1 Y1 107.48(13)
Cu1 O2 H2D 96(4)
Cu1 O2 H2E 109(4)
H2D O2 H2E 106(6)
C6 O3 Cu1 110.2(3)
C6 O4 Cu2 107.2(3)
Cu2 O5 Cu1 111.10(15)
Cu2 O5 Y1 98.54(12)
Cu1 O5 Y1 100.07(12)
Cu2 O5 H5 113(3)
Cu1 O5 H5 106(3)
Y1 O5 H5 126(3)
C10 O6 Cu2 114.5(3)
C10 O6 Y1 135.4(3)
Cu2 O6 Y1 106.76(13)
C12 O7 Cu2 110.4(3)
C14 O9 Cu5 108.9(3)
C16 O11 Cu5 106.7(3)
C16 O12 Cu4 112.3(3)
Cu4 O13 H13D 91(4)
Cu4 O13 H13E 111(4)
H13D O13 H13E 103(5)
C24 O14 Cu4 113.8(2)
C24 O14 Y2 135.1(3)
Cu4 O14 Y2 109.75(14)
Cu5 O15 Cu4 112.88(14)
Cu5 O15 Y2 99.23(12)
Cu4 O15 Y2 100.32(13)
Cu5 O15 H15 115(3)
Cu4 O15 H15 111(3)
Y2 O15 H15 117(3)
C20 O16 Cu5 113.4(3)
C20 O16 Y2 136.6(3)
Cu5 O16 Y2 105.41(13)
C26 O17 Y2 94.6(3)
C26 O18 Y2 91.5(3)
Cu3 O19 Y1 108.72(12)
Cu3 O19 Y2 98.68(12)
Y1 O19 Y2 104.56(11)
Cu3 O19 H19 116(3)
Y1 O19 H19 111(3)
Y2 O19 H19 116(3)
C30 O20 Cu3 114.4(3)
C30 O20 Y2 137.7(3)
Cu3 O20 Y2 106.58(13)
C32 O21 Cu3 108.0(3)
C34 O23 Y1 92.2(3)
C34 O24 Y1 92.5(3)
C38 O25 Cu6 114.4(3)
C38 O25 Y1 138.1(3)
Cu6 O25 Y1 103.78(13)
Cu6 O26 Y2 112.63(14)
Cu6 O26 Y1 97.43(12)
Y2 O26 Y1 104.94(12)
Cu6 O26 H26 113(3)
Y2 O26 H26 111(3)
Y1 O26 H26 117(3)
C3 N1 C2 113.3(5)
C3 N1 C1 109.4(4)
C2 N1 C1 108.9(5)
C3 N1 Cu1 103.0(3)
C2 N1 Cu1 108.5(3)
C1 N1 Cu1 113.7(4)
C37 N2 C35 111.2(4)
C37 N2 C36 110.1(4)
C35 N2 C36 109.1(4)
C37 N2 Cu6 102.5(3)
C35 N2 Cu6 110.0(3)
C36 N2 Cu6 113.9(3)
C28 N3 C27 110.1(4)
C28 N3 C29 111.7(4)
C27 N3 C29 109.4(4)
C28 N3 Cu3 110.6(3)
C27 N3 Cu3 114.4(3)
C29 N3 Cu3 100.4(3)
C23 N4 C22 111.3(4)
C23 N4 C21 109.2(4)
C22 N4 C21 108.0(4)
C23 N4 Cu4 102.5(3)
C22 N4 Cu4 114.3(3)
C21 N4 Cu4 111.4(3)
C17 N5 C18 108.9(4)
C17 N5 C19 109.7(4)
C18 N5 C19 111.4(4)
C17 N5 Cu5 113.7(3)
C18 N5 Cu5 110.2(3)
C19 N5 Cu5 102.9(3)
C8 N6 C7 109.7(4)
C8 N6 C9 110.3(4)
C7 N6 C9 110.3(4)
C8 N6 Cu2 108.5(3)
C7 N6 Cu2 115.3(3)
C9 N6 Cu2 102.6(3)
N1 C1 H1A 109.5
N1 C1 H1B 109.5
H1A C1 H1B 109.5
N1 C1 H1C 109.5
H1A C1 H1C 109.5
H1B C1 H1C 109.5
N1 C2 H2A 109.5
N1 C2 H2B 109.5
H2A C2 H2B 109.5
N1 C2 H2C 109.5
H2A C2 H2C 109.5
H2B C2 H2C 109.5
N1 C3 C4 110.0(4)
N1 C3 H3A 109.7
C4 C3 H3A 109.7
N1 C3 H3B 109.7
C4 C3 H3B 109.7
H3A C3 H3B 108.2
O1 C4 C3 108.3(4)
O1 C4 H4A 110.0
C3 C4 H4A 110.0
O1 C4 H4B 110.0
C3 C4 H4B 110.0
H4A C4 H4B 108.4
C6 C5 H5A 109.5
C6 C5 H5B 109.5
H5A C5 H5B 109.5
C6 C5 H5C 109.5
H5A C5 H5C 109.5
H5B C5 H5C 109.5
O4 C6 O3 122.8(4)
O4 C6 C5 120.5(4)
O3 C6 C5 116.7(5)
N6 C7 H7A 109.5
N6 C7 H7B 109.5
H7A C7 H7B 109.5
N6 C7 H7C 109.5
H7A C7 H7C 109.5
H7B C7 H7C 109.5
N6 C8 H8A 109.5
N6 C8 H8B 109.5
H8A C8 H8B 109.5
N6 C8 H8C 109.5
H8A C8 H8C 109.5
H8B C8 H8C 109.5
N6 C9 C10 109.9(4)
N6 C9 H9A 109.7
C10 C9 H9A 109.7
N6 C9 H9B 109.7
C10 C9 H9B 109.7
H9A C9 H9B 108.2
O6 C10 C9 108.2(4)
O6 C10 H10A 110.1
C9 C10 H10A 110.1
O6 C10 H10B 110.1
C9 C10 H10B 110.1
H10A C10 H10B 108.4
C12 C11 H11A 109.5
C12 C11 H11B 109.5
H11A C11 H11B 109.5
C12 C11 H11C 109.5
H11A C11 H11C 109.5
H11B C11 H11C 109.5
O8 C12 O7 123.2(4)
O8 C12 C11 118.8(4)
O7 C12 C11 118.0(4)
C14 C13 H13A 109.5
C14 C13 H13B 109.5
H13A C13 H13B 109.5
C14 C13 H13C 109.5
H13A C13 H13C 109.5
H13B C13 H13C 109.5
O10 C14 O9 122.6(4)
O10 C14 C13 118.8(4)
O9 C14 C13 118.7(4)
C16 C15 H15A 109.5
C16 C15 H15B 109.5
H15A C15 H15B 109.5
C16 C15 H15C 109.5
H15A C15 H15C 109.5
H15B C15 H15C 109.5
O11 C16 O12 123.5(4)
O11 C16 C15 120.1(4)
O12 C16 C15 116.4(4)
N5 C17 H17A 109.5
N5 C17 H17B 109.5
H17A C17 H17B 109.5
N5 C17 H17C 109.5
H17A C17 H17C 109.5
H17B C17 H17C 109.5
N5 C18 H18A 109.5
N5 C18 H18B 109.5
H18A C18 H18B 109.5
N5 C18 H18C 109.5
H18A C18 H18C 109.5
H18B C18 H18C 109.5
N5 C19 C20 109.2(4)
N5 C19 H19A 109.8
C20 C19 H19A 109.8
N5 C19 H19B 109.8
C20 C19 H19B 109.8
H19A C19 H19B 108.3
O16 C20 C19 108.9(4)
O16 C20 H20A 109.9
C19 C20 H20A 109.9
O16 C20 H20B 109.9
C19 C20 H20B 109.9
H20A C20 H20B 108.3
N4 C21 H21A 109.5
N4 C21 H21B 109.5
H21A C21 H21B 109.5
N4 C21 H21C 109.5
H21A C21 H21C 109.5
H21B C21 H21C 109.5
N4 C22 H22A 109.5
N4 C22 H22B 109.5
H22A C22 H22B 109.5
N4 C22 H22C 109.5
H22A C22 H22C 109.5
H22B C22 H22C 109.5
N4 C23 C24 110.4(4)
N4 C23 H23A 109.6
C24 C23 H23A 109.6
N4 C23 H23B 109.6
C24 C23 H23B 109.6
H23A C23 H23B 108.1
O14 C24 C23 108.8(4)
O14 C24 H24A 109.9
C23 C24 H24A 109.9
O14 C24 H24B 109.9
C23 C24 H24B 109.9
H24A C24 H24B 108.3
C26 C25 H25A 109.5
C26 C25 H25B 109.5
H25A C25 H25B 109.5
C26 C25 H25C 109.5
H25A C25 H25C 109.5
H25B C25 H25C 109.5
O17 C26 O18 120.9(4)
O17 C26 C25 118.7(5)
O18 C26 C25 120.4(4)
N3 C27 H27A 109.5
N3 C27 H27B 109.5
H27A C27 H27B 109.5
N3 C27 H27C 109.5
H27A C27 H27C 109.5
H27B C27 H27C 109.5
N3 C28 H28A 109.5
N3 C28 H28B 109.5
H28A C28 H28B 109.5
N3 C28 H28C 109.5
H28A C28 H28C 109.5
H28B C28 H28C 109.5
N3 C29 C30 109.5(4)
N3 C29 H29A 109.8
C30 C29 H29A 109.8
N3 C29 H29B 109.8
C30 C29 H29B 109.8
H29A C29 H29B 108.2
O20 C30 C29 109.2(4)
O20 C30 H30A 109.8
C29 C30 H30A 109.8
O20 C30 H30B 109.8
C29 C30 H30B 109.9
H30A C30 H30B 108.3
C32 C31 H31A 109.5
C32 C31 H31B 109.5
H31A C31 H31B 109.5
C32 C31 H31C 109.5
H31A C31 H31C 109.5
H31B C31 H31C 109.5
O22 C32 O21 122.8(4)
O22 C32 C31 119.5(4)
O21 C32 C31 117.7(4)
C34 C33 H33A 109.5
C34 C33 H33B 109.5
H33A C33 H33B 109.5
C34 C33 H33C 109.5
H33A C33 H33C 109.5
H33B C33 H33C 109.5
O24 C34 O23 121.5(4)
O24 C34 C33 120.0(4)
O23 C34 C33 118.6(4)
N2 C35 H35A 109.5
N2 C35 H35B 109.5
H35A C35 H35B 109.5
N2 C35 H35C 109.5
H35A C35 H35C 109.5
H35B C35 H35C 109.5
N2 C36 H36A 109.5
N2 C36 H36B 109.5
H36A C36 H36B 109.5
N2 C36 H36C 109.5
H36A C36 H36C 109.5
H36B C36 H36C 109.5
N2 C37 C38 109.5(4)
N2 C37 H37A 109.8
C38 C37 H37A 109.8
N2 C37 H37B 109.8
C38 C37 H37B 109.8
H37A C37 H37B 108.2
O25 C38 C37 108.7(4)
O25 C38 H38A 109.9
C37 C38 H38A 109.9
O25 C38 H38B 109.9
C37 C38 H38B 109.9
H38A C38 H38B 108.3
C40 C39 H39A 109.5
C40 C39 H39B 109.5
H39A C39 H39B 109.5
C40 C39 H39C 109.5
H39A C39 H39C 109.5
H39B C39 H39C 109.5
C41 C40 C45 120.0
C41 C40 C39 120.0
C45 C40 C39 120.0
C40 C41 C42 120.0
C40 C41 H41 120.0
C42 C41 H41 120.0
C41 C42 C43 120.0
C41 C42 H42 120.0
C43 C42 H42 120.0
C44 C43 C42 120.0
C44 C43 H43 120.0
C42 C43 H43 120.0
C45 C44 C43 120.0
C45 C44 H44 120.0
C43 C44 H44 120.0
C44 C45 C40 120.0
C44 C45 H45 120.0
C40 C45 H45 120.0
H27D O27 H27E 108(6)
H28D O28 H28E 109(5)
H29D O29 H29C 104(6)

loop_
_geom_bond_atom_site_label_1
_geom_bond_atom_site_label_2
_geom_bond_distance
Y1 O6 2.250(3)
Y1 O1 2.271(3)
Y1 O25 2.275(3)
Y1 O19 2.403(3)
Y1 O5 2.428(3)
Y1 O26 2.440(3)
Y1 O23 2.441(3)
Y1 O24 2.447(3)
Y2 O14 2.252(3)
Y2 O20 2.261(3)
Y2 O16 2.287(3)
Y2 O26 2.395(3)
Y2 O15 2.412(3)
Y2 O17 2.436(3)
Y2 O19 2.445(3)
Y2 O18 2.503(3)
Cu1 O1 1.928(3)
Cu1 O5 1.982(3)
Cu1 O3 1.983(3)
Cu1 N1 2.047(4)
Cu1 O2 2.398(4)
Cu2 O6 1.916(3)
Cu2 O5 1.975(3)
Cu2 O7 1.976(3)
Cu2 N6 2.027(4)
Cu2 O4 2.341(3)
Cu3 O20 1.925(3)
Cu3 O21 1.967(3)
Cu3 O19 1.968(3)
Cu3 N3 2.058(4)
Cu4 O14 1.915(3)
Cu4 O12 1.962(3)
Cu4 O15 2.023(3)
Cu4 N4 2.070(4)
Cu4 O13 2.304(3)
Cu5 O16 1.912(3)
Cu5 O15 1.967(3)
Cu5 O9 1.976(3)
Cu5 N5 2.037(4)
Cu5 O11 2.377(3)
Cu6 O30 1.920(12)
Cu6 O25 1.921(3)
Cu6 O26 1.942(3)
Cu6 N2 2.032(4)
Cu6 Cl1 2.293(2)
C46 O30 1.208(10)
C46 O31 1.268(10)
C46 C47 1.560(10)
C47 H47A 0.9800
C47 H47B 0.9800
C47 H47C 0.9800
O1 C4 1.407(5)
O2 H2D 0.83(2)
O2 H2E 0.841(19)
O3 C6 1.287(6)
O4 C6 1.235(6)
O5 H5 0.819(19)
O6 C10 1.410(5)
O7 C12 1.271(5)
O8 C12 1.249(6)
O9 C14 1.270(5)
O10 C14 1.262(5)
O11 C16 1.259(5)
O12 C16 1.274(5)
O13 H13D 0.840(19)
O13 H13E 0.827(19)
O14 C24 1.412(5)
O15 H15 0.822(19)
O16 C20 1.413(5)
O17 C26 1.266(6)
O18 C26 1.267(6)
O19 H19 0.833(19)
O20 C30 1.410(5)
O21 C32 1.277(5)
O22 C32 1.241(5)
O23 C34 1.279(5)
O24 C34 1.255(5)
O25 C38 1.394(5)
O26 H26 0.808(19)
N1 C3 1.473(7)
N1 C2 1.483(7)
N1 C1 1.485(7)
N2 C37 1.477(7)
N2 C35 1.477(6)
N2 C36 1.484(6)
N3 C28 1.469(6)
N3 C27 1.473(6)
N3 C29 1.500(6)
N4 C23 1.471(6)
N4 C22 1.473(6)
N4 C21 1.498(6)
N5 C17 1.476(6)
N5 C18 1.485(6)
N5 C19 1.487(6)
N6 C8 1.475(6)
N6 C7 1.475(6)
N6 C9 1.482(6)
C1 H1A 0.9800
C1 H1B 0.9800
C1 H1C 0.9800
C2 H2A 0.9800
C2 H2B 0.9800
C2 H2C 0.9800
C3 C4 1.514(8)
C3 H3A 0.9900
C3 H3B 0.9900
C4 H4A 0.9900
C4 H4B 0.9900
C5 C6 1.519(7)
C5 H5A 0.9800
C5 H5B 0.9800
C5 H5C 0.9800
C7 H7A 0.9800
C7 H7B 0.9800
C7 H7C 0.9800
C8 H8A 0.9800
C8 H8B 0.9800
C8 H8C 0.9800
C9 C10 1.519(6)
C9 H9A 0.9900
C9 H9B 0.9900
C10 H10A 0.9900
C10 H10B 0.9900
C11 C12 1.513(6)
C11 H11A 0.9800
C11 H11B 0.9800
C11 H11C 0.9800
C13 C14 1.503(7)
C13 H13A 0.9800
C13 H13B 0.9800
C13 H13C 0.9800
C15 C16 1.506(7)
C15 H15A 0.9800
C15 H15B 0.9800
C15 H15C 0.9800
C17 H17A 0.9800
C17 H17B 0.9800
C17 H17C 0.9800
C18 H18A 0.9800
C18 H18B 0.9800
C18 H18C 0.9800
C19 C20 1.511(7)
C19 H19A 0.9900
C19 H19B 0.9900
C20 H20A 0.9900
C20 H20B 0.9900
C21 H21A 0.9800
C21 H21B 0.9800
C21 H21C 0.9800
C22 H22A 0.9800
C22 H22B 0.9800
C22 H22C 0.9800
C23 C24 1.511(6)
C23 H23A 0.9900
C23 H23B 0.9900
C24 H24A 0.9900
C24 H24B 0.9900
C25 C26 1.506(7)
C25 H25A 0.9800
C25 H25B 0.9800
C25 H25C 0.9800
C27 H27A 0.9800
C27 H27B 0.9800
C27 H27C 0.9800
C28 H28A 0.9800
C28 H28B 0.9800
C28 H28C 0.9800
C29 C30 1.518(6)
C29 H29A 0.9900
C29 H29B 0.9900
C30 H30A 0.9900
C30 H30B 0.9900
C31 C32 1.515(6)
C31 H31A 0.9800
C31 H31B 0.9800
C31 H31C 0.9800
C33 C34 1.502(6)
C33 H33A 0.9800
C33 H33B 0.9800
C33 H33C 0.9800
C35 H35A 0.9800
C35 H35B 0.9800
C35 H35C 0.9800
C36 H36A 0.9800
C36 H36B 0.9800
C36 H36C 0.9800
C37 C38 1.523(6)
C37 H37A 0.9900
C37 H37B 0.9900
C38 H38A 0.9900
C38 H38B 0.9900
C39 C40 1.466(9)
C39 H39A 0.9800
C39 H39B 0.9800
C39 H39C 0.9800
C40 C41 1.3900
C40 C45 1.3900
C41 C42 1.3900
C41 H41 0.9500
C42 C43 1.3900
C42 H42 0.9500
C43 C44 1.3900
C43 H43 0.9500
C44 C45 1.3900
C44 H44 0.9500
C45 H45 0.9500
O27 H27D 0.86(2)
O27 H27E 0.87(2)
O28 H28D 0.86(2)
O28 H28E 0.86(2)
O29 H29D 0.86(2)
O29 H29C 0.86(2)
